data_2239686
loop_
_publ_author_name
'Trabelsi, Sonia'
'Roisnel, Thierry'
'Dhaouadi, Hassouna'
'Marouani, Houda'

_publ_section_title
;
 Bis(4-aminopyridinium) dichromate(VI)
;
_journal_coeditor_code BH2500
_journal_issue 7
_journal_name_full 'Acta Crystallographica Section E'
_journal_page_first m263
_journal_page_last m264
_journal_paper_doi 10.1107/S1600536814013579
_journal_volume 70
_journal_year 2014
_chemical_formula_iupac '(C5 H7 N2)2 [Cr2 O7]'
_chemical_formula_moiety '2(C5 H7 N2 +), Cr2 O7 2-'
_chemical_formula_sum 'C10 H14 Cr2 N4 O7'
_chemical_formula_weight 406.25
_chemical_name_systematic
;
Bis(4-aminopyridinium) dichromate(VI)
;
_space_group_IT_number 14
_symmetry_cell_setting monoclinic
_symmetry_space_group_name_Hall '-P 2ybc'
_symmetry_space_group_name_H-M 'P 1 21/c 1'
_atom_sites_solution_hydrogens geom
_atom_sites_solution_primary direct
_atom_sites_solution_secondary difmap
_audit_creation_method SHELXL-97
_cell_angle_alpha 90.00
_cell_angle_beta 118.923(2)
_cell_angle_gamma 90.00
_cell_formula_units_Z 8
_cell_length_a 13.8505(4)
_cell_length_b 16.2486(4)
_cell_length_c 15.2586(4)
_cell_measurement_reflns_used 5472
_cell_measurement_temperature 150
_cell_measurement_theta_max 27.31
_cell_measurement_theta_min 2.68
_cell_volume 3005.65(15)
_computing_cell_refinement 'SAINT (Bruker, 2006)'
_computing_data_collection 'APEX2 (Bruker, 2006)'
_computing_data_reduction 'SAINT (Bruker, 2006)'
_computing_molecular_graphics 'DIAMOND (Brandenburg & Putz, 2005)'
_computing_publication_material
;
WinGX (Farrugia, 2012) and <i>CRYSCAL</i> (T. Roisnel, local program)
;
_computing_structure_refinement 'SHELXL97 (Sheldrick, 2008)'
_computing_structure_solution 'SIR97 (Altomare <i>et al.</i>, 1999)'
_diffrn_ambient_temperature 150
_diffrn_measured_fraction_theta_full 0.998
_diffrn_measured_fraction_theta_max 0.998
_diffrn_measurement_device_type 'Bruker APEXII'
_diffrn_measurement_method 'CCD rotation images, thin slices'
_diffrn_radiation_monochromator graphite
_diffrn_radiation_type MoK\a
_diffrn_radiation_wavelength 0.71073
_diffrn_reflns_av_R_equivalents 0.0424
_diffrn_reflns_limit_h_max 17
_diffrn_reflns_limit_h_min -17
_diffrn_reflns_limit_k_max 21
_diffrn_reflns_limit_k_min -16
_diffrn_reflns_limit_l_max 19
_diffrn_reflns_limit_l_min -17
_diffrn_reflns_number 23461
_diffrn_reflns_theta_full 27.48
_diffrn_reflns_theta_max 27.48
_diffrn_reflns_theta_min 2.93
_exptl_absorpt_coefficient_mu 1.488
_exptl_absorpt_correction_T_max 0.552
_exptl_absorpt_correction_T_min 0.469
_exptl_absorpt_correction_type multi-scan
_exptl_absorpt_process_details '(SADABS; Bruker, 2006)'
_exptl_crystal_colour orange
_exptl_crystal_density_diffrn 1.796
_exptl_crystal_density_method 'not measured'
_exptl_crystal_description prism
_exptl_crystal_F_000 1648
_exptl_crystal_size_max 0.58
_exptl_crystal_size_mid 0.5
_exptl_crystal_size_min 0.4
_refine_diff_density_max 0.408
_refine_diff_density_min -0.578
_refine_ls_extinction_method none
_refine_ls_goodness_of_fit_ref 1.069
_refine_ls_hydrogen_treatment constr
_refine_ls_matrix_type full
_refine_ls_number_constraints 0
_refine_ls_number_parameters 415
_refine_ls_number_reflns 6868
_refine_ls_number_restraints 0
_refine_ls_restrained_S_all 1.069
_refine_ls_R_factor_all 0.0469
_refine_ls_R_factor_gt 0.0349
_refine_ls_shift/su_max 0.001
_refine_ls_shift/su_mean 0.000
_refine_ls_structure_factor_coef Fsqd
_refine_ls_weighting_details 'calc w=1/[\s^2^(Fo^2^)+(0.0409P)^2^+1.1738P] where P=(Fo^2^+2Fc^2^)/3'
_refine_ls_weighting_scheme calc
_refine_ls_wR_factor_gt 0.0914
_refine_ls_wR_factor_ref 0.0966
_reflns_number_gt 5506
_reflns_number_total 6868
_reflns_threshold_expression I>2\s(I)
_cod_data_source_file bh2500sup1.cif
_cod_data_source_block I
_cod_original_cell_volume 3005.65(14)
_cod_original_sg_symbol_H-M 'P 21/c'
_cod_database_code 2239686
_cod_database_fobs_code 2239686

loop_
_symmetry_equiv_pos_as_xyz
'x, y, z'
'-x, y+1/2, -z+1/2'
'-x, -y, -z'
'x, -y-1/2, z-1/2'

loop_
_atom_site_type_symbol
_atom_site_label
_atom_site_fract_x
_atom_site_fract_y
_atom_site_fract_z
_atom_site_U_iso_or_equiv
_atom_site_adp_type
_atom_site_calc_flag
_atom_site_refinement_flags
_atom_site_occupancy
_atom_site_symmetry_multiplicity
Cr Cr1 0.30978(3) 0.25913(2) 0.87600(3) 0.01226(10) Uani d . 1 1
Cr Cr2 0.14056(3) 0.25667(2) 0.64724(3) 0.01334(10) Uani d . 1 1
O O1 0.36183(14) 0.34529(10) 0.86547(12) 0.0217(4) Uani d . 1 1
O O2 0.37986(14) 0.18108(11) 0.87204(13) 0.0251(4) Uani d . 1 1
O O3 0.30456(14) 0.25734(9) 0.97973(12) 0.0175(4) Uani d . 1 1
O O4 0.16957(13) 0.25140(9) 0.77567(12) 0.0141(3) Uani d . 1 1
O O5 0.25558(15) 0.24640(9) 0.64455(13) 0.0206(4) Uani d . 1 1
O O6 0.05649(17) 0.18307(12) 0.58819(13) 0.0335(5) Uani d . 1 1
O O7 0.08641(15) 0.34537(11) 0.60243(13) 0.0257(4) Uani d . 1 1
Cr Cr3 0.86884(3) 0.24904(2) 0.83351(3) 0.01316(10) Uani d . 1 1
Cr Cr4 0.63121(3) 0.25479(2) 0.63638(3) 0.01368(10) Uani d . 1 1
O O8 0.85329(15) 0.17165(11) 0.89157(13) 0.0285(4) Uani d . 1 1
O O9 0.84062(15) 0.33450(11) 0.87063(13) 0.0256(4) Uani d . 1 1
O O10 0.99257(14) 0.25074(9) 0.84773(13) 0.0187(4) Uani d . 1 1
O O11 0.77849(14) 0.23816(9) 0.70058(12) 0.0179(4) Uani d . 1 1
O O12 0.60940(16) 0.35133(11) 0.61015(15) 0.0314(5) Uani d . 1 1
O O13 0.58360(15) 0.20101(13) 0.53587(14) 0.0334(5) Uani d . 1 1
O O14 0.57985(15) 0.22726(11) 0.70728(13) 0.0261(4) Uani d . 1 1
N N1 0.10279(16) 0.40072(12) -0.14295(15) 0.0211(5) Uani d . 1 1
H HN1 0.0888 0.3498 -0.1597 0.025 Uiso calc R 1 1
C C1 0.1345(2) 0.45034(15) -0.19490(19) 0.0210(5) Uani d . 1 1
H H1 0.1399 0.4292 -0.2490 0.025 Uiso calc R 1 1
C C2 0.1588(2) 0.53063(14) -0.16971(18) 0.0179(5) Uani d . 1 1
H H2 0.1804 0.5642 -0.2065 0.021 Uiso calc R 1 1
C C3 0.15119(19) 0.56323(14) -0.08699(17) 0.0156(5) Uani d . 1 1
C C4 0.11508(19) 0.50918(14) -0.03606(18) 0.0181(5) Uani d . 1 1
H H4 0.1068 0.5284 0.0174 0.022 Uiso calc R 1 1
C C5 0.0925(2) 0.42948(15) -0.06501(19) 0.0211(5) Uani d . 1 1
H H5 0.0696 0.3942 -0.0307 0.025 Uiso calc R 1 1
N N2 0.17652(18) 0.64076(12) -0.05892(16) 0.0237(5) Uani d . 1 1
H H2A 0.1712 0.6594 -0.0087 0.028 Uiso calc R 1 1
H H2B 0.1983 0.6726 -0.0909 0.028 Uiso calc R 1 1
N N3 0.36147(17) 0.39842(12) 0.12358(15) 0.0212(5) Uani d . 1 1
H HN3 0.3460 0.3468 0.1153 0.025 Uiso calc R 1 1
C C6 0.3965(2) 0.43597(15) 0.06512(19) 0.0217(5) Uani d . 1 1
H H6 0.4039 0.4059 0.0168 0.026 Uiso calc R 1 1
C C7 0.4210(2) 0.51765(14) 0.07674(18) 0.0188(5) Uani d . 1 1
H H7 0.4446 0.5433 0.0360 0.023 Uiso calc R 1 1
C C8 0.41064(18) 0.56376(14) 0.15032(17) 0.0154(5) Uani d . 1 1
C C9 0.37277(19) 0.52161(15) 0.20893(17) 0.0176(5) Uani d . 1 1
H H9 0.3633 0.5497 0.2573 0.021 Uiso calc R 1 1
C C10 0.3502(2) 0.43966(15) 0.19426(18) 0.0213(5) Uani d . 1 1
H H10 0.3267 0.4119 0.2338 0.026 Uiso calc R 1 1
N N4 0.43612(18) 0.64317(12) 0.16345(16) 0.0229(5) Uani d . 1 1
H H4A 0.4593 0.6673 0.1269 0.027 Uiso calc R 1 1
H H4B 0.4295 0.6705 0.2085 0.027 Uiso calc R 1 1
N N5 0.66256(17) 0.60129(12) 0.39258(16) 0.0238(5) Uani d . 1 1
H HN5 0.6758 0.6531 0.3940 0.029 Uiso calc R 1 1
C C11 0.6760(2) 0.55244(16) 0.32819(19) 0.0244(6) Uani d . 1 1
H H11 0.6991 0.5753 0.2856 0.029 Uiso calc R 1 1
C C12 0.6565(2) 0.47016(15) 0.32428(18) 0.0190(5) Uani d . 1 1
H H12 0.6668 0.4372 0.2797 0.023 Uiso calc R 1 1
C C13 0.62036(19) 0.43485(14) 0.38822(18) 0.0165(5) Uani d . 1 1
C C14 0.6076(2) 0.48867(14) 0.45475(18) 0.0186(5) Uani d . 1 1
H H14 0.5847 0.4680 0.4986 0.022 Uiso calc R 1 1
C C15 0.6286(2) 0.57029(15) 0.45493(18) 0.0208(5) Uani d . 1 1
H H15 0.6194 0.6052 0.4986 0.025 Uiso calc R 1 1
N N6 0.59854(18) 0.35547(12) 0.38491(17) 0.0243(5) Uani d . 1 1
H H6A 0.5759 0.3352 0.4239 0.029 Uiso calc R 1 1
H H6B 0.6069 0.3240 0.3438 0.029 Uiso calc R 1 1
N N7 0.89889(16) 0.60146(12) 0.66303(15) 0.0190(4) Uani d . 1 1
H HN7 0.9067 0.6532 0.6768 0.023 Uiso calc R 1 1
C C16 0.9173(2) 0.57268(15) 0.58964(18) 0.0193(5) Uani d . 1 1
H H16 0.9388 0.6088 0.5549 0.023 Uiso calc R 1 1
C C17 0.9048(2) 0.49117(14) 0.56583(18) 0.0176(5) Uani d . 1 1
H H17 0.9179 0.4719 0.5152 0.021 Uiso calc R 1 1
C C18 0.87181(18) 0.43586(14) 0.61778(17) 0.0147(5) Uani d . 1 1
C C19 0.8537(2) 0.46897(14) 0.69469(17) 0.0173(5) Uani d . 1 1
H H19 0.8317 0.4348 0.7307 0.021 Uiso calc R 1 1
C C20 0.8684(2) 0.55068(14) 0.71542(18) 0.0193(5) Uani d . 1 1
H H20 0.8574 0.5720 0.7664 0.023 Uiso calc R 1 1
N N8 0.85990(17) 0.35635(12) 0.59675(16) 0.0224(5) Uani d . 1 1
H H8A 0.8723 0.3373 0.5505 0.027 Uiso calc R 1 1
H H8B 0.8398 0.3237 0.6293 0.027 Uiso calc R 1 1

loop_
_atom_site_aniso_label
_atom_site_aniso_U_11
_atom_site_aniso_U_22
_atom_site_aniso_U_33
_atom_site_aniso_U_12
_atom_site_aniso_U_13
_atom_site_aniso_U_23
Cr1 0.01379(19) 0.01437(19) 0.00998(19) 0.00100(14) 0.00682(15) 0.00061(13)
Cr2 0.0164(2) 0.0147(2) 0.01068(19) -0.00082(14) 0.00786(16) -0.00082(13)
O1 0.0222(9) 0.0246(9) 0.0173(9) -0.0072(7) 0.0087(8) 0.0028(7)
O2 0.0254(10) 0.0302(10) 0.0190(9) 0.0122(8) 0.0101(8) -0.0010(7)
O3 0.0242(9) 0.0174(9) 0.0133(8) -0.0004(7) 0.0110(7) 0.0004(6)
O4 0.0140(8) 0.0178(9) 0.0118(8) -0.0018(6) 0.0074(7) -0.0005(6)
O5 0.0264(10) 0.0203(9) 0.0237(10) 0.0048(7) 0.0189(8) 0.0033(7)
O6 0.0422(12) 0.0414(12) 0.0202(10) -0.0249(10) 0.0176(9) -0.0157(8)
O7 0.0315(11) 0.0282(10) 0.0198(9) 0.0136(8) 0.0143(8) 0.0090(7)
Cr3 0.0135(2) 0.0144(2) 0.01207(19) -0.00019(14) 0.00655(16) 0.00043(14)
Cr4 0.0156(2) 0.0147(2) 0.01179(19) 0.00095(14) 0.00741(16) -0.00091(13)
O8 0.0246(10) 0.0328(11) 0.0250(10) -0.0072(8) 0.0095(8) 0.0110(8)
O9 0.0253(10) 0.0289(10) 0.0210(9) 0.0056(8) 0.0101(8) -0.0072(8)
O10 0.0162(9) 0.0168(9) 0.0233(9) -0.0012(6) 0.0097(8) -0.0010(7)
O11 0.0169(9) 0.0228(9) 0.0128(8) 0.0018(7) 0.0063(7) -0.0024(7)
O12 0.0348(12) 0.0212(10) 0.0418(12) 0.0093(8) 0.0213(10) 0.0123(8)
O13 0.0224(10) 0.0478(13) 0.0247(10) 0.0023(9) 0.0072(8) -0.0187(9)
O14 0.0280(10) 0.0314(10) 0.0237(10) -0.0016(8) 0.0164(9) 0.0043(8)
N1 0.0185(11) 0.0118(10) 0.0255(12) -0.0007(8) 0.0046(9) -0.0024(8)
C1 0.0188(13) 0.0218(13) 0.0200(13) 0.0039(10) 0.0074(11) -0.0039(10)
C2 0.0185(13) 0.0184(12) 0.0194(13) 0.0039(10) 0.0113(11) 0.0036(10)
C3 0.0121(11) 0.0141(11) 0.0191(12) 0.0003(9) 0.0065(10) 0.0010(9)
C4 0.0164(12) 0.0219(13) 0.0159(12) -0.0011(10) 0.0078(10) 0.0021(9)
C5 0.0187(13) 0.0189(12) 0.0223(13) -0.0001(10) 0.0072(11) 0.0071(10)
N2 0.0328(13) 0.0157(10) 0.0320(13) -0.0039(9) 0.0233(11) -0.0041(9)
N3 0.0219(11) 0.0107(10) 0.0277(12) -0.0011(8) 0.0094(10) 0.0004(8)
C6 0.0221(13) 0.0216(13) 0.0225(13) 0.0008(10) 0.0117(11) -0.0039(10)
C7 0.0244(14) 0.0179(12) 0.0187(13) -0.0006(10) 0.0140(11) -0.0008(10)
C8 0.0120(11) 0.0162(12) 0.0153(12) 0.0013(9) 0.0046(10) 0.0000(9)
C9 0.0173(12) 0.0219(12) 0.0147(12) 0.0024(10) 0.0085(10) 0.0020(9)
C10 0.0174(13) 0.0237(13) 0.0215(13) 0.0008(10) 0.0085(11) 0.0074(10)
N4 0.0346(13) 0.0152(10) 0.0272(12) -0.0019(9) 0.0216(11) -0.0025(9)
N5 0.0226(12) 0.0129(10) 0.0287(12) -0.0010(9) 0.0066(10) 0.0048(9)
C11 0.0215(14) 0.0286(14) 0.0228(14) -0.0014(11) 0.0105(11) 0.0095(11)
C12 0.0176(13) 0.0256(13) 0.0163(12) -0.0012(10) 0.0101(11) -0.0011(10)
C13 0.0137(12) 0.0165(12) 0.0178(12) -0.0004(9) 0.0064(10) 0.0001(9)
C14 0.0194(13) 0.0211(13) 0.0171(12) 0.0007(10) 0.0102(11) 0.0007(10)
C15 0.0194(13) 0.0176(12) 0.0189(13) 0.0025(10) 0.0042(11) -0.0030(10)
N6 0.0342(13) 0.0172(11) 0.0322(12) -0.0065(9) 0.0246(11) -0.0050(9)
N7 0.0203(11) 0.0118(10) 0.0214(11) 0.0017(8) 0.0072(9) 0.0006(8)
C16 0.0175(13) 0.0201(13) 0.0187(13) 0.0008(10) 0.0076(10) 0.0074(10)
C17 0.0169(12) 0.0209(13) 0.0173(12) -0.0001(10) 0.0102(10) 0.0009(9)
C18 0.0114(11) 0.0152(11) 0.0173(12) 0.0004(9) 0.0067(10) 0.0010(9)
C19 0.0192(13) 0.0187(12) 0.0165(12) 0.0018(10) 0.0106(10) 0.0028(9)
C20 0.0212(13) 0.0206(12) 0.0169(12) 0.0048(10) 0.0100(11) -0.0010(10)
N8 0.0312(13) 0.0165(10) 0.0284(12) -0.0045(9) 0.0215(11) -0.0037(9)

loop_
_atom_type_symbol
_atom_type_description
_atom_type_scat_dispersion_real
_atom_type_scat_dispersion_imag
_atom_type_scat_source
C C 0.0033 0.0016 'International Tables Vol C Tables 4.2.6.8 and 6.1.1.4'
H H 0.0000 0.0000 'International Tables Vol C Tables 4.2.6.8 and 6.1.1.4'
N N 0.0061 0.0033 'International Tables Vol C Tables 4.2.6.8 and 6.1.1.4'
O O 0.0106 0.0060 'International Tables Vol C Tables 4.2.6.8 and 6.1.1.4'
Cr Cr 0.3209 0.6236 'International Tables Vol C Tables 4.2.6.8 and 6.1.1.4'

loop_
_geom_angle_atom_site_label_1
_geom_angle_atom_site_label_2
_geom_angle_atom_site_label_3
_geom_angle
O2 Cr1 O1 111.77(10)
O2 Cr1 O3 109.52(8)
O1 Cr1 O3 110.20(8)
O2 Cr1 O4 109.46(8)
O1 Cr1 O4 108.93(8)
O3 Cr1 O4 106.84(8)
O6 Cr2 O7 111.36(10)
O6 Cr2 O5 111.31(9)
O7 Cr2 O5 109.97(9)
O6 Cr2 O4 107.12(8)
O7 Cr2 O4 108.44(8)
O5 Cr2 O4 108.51(8)
O8 Cr3 O9 110.98(11)
O8 Cr3 O10 110.71(9)
O9 Cr3 O10 110.95(9)
O8 Cr3 O11 109.70(9)
O9 Cr3 O11 108.91(8)
O10 Cr3 O11 105.42(8)
O13 Cr4 O12 110.61(10)
O13 Cr4 O14 112.22(10)
O12 Cr4 O14 110.18(9)
O13 Cr4 O11 105.75(8)
O12 Cr4 O11 107.90(9)
O14 Cr4 O11 110.01(9)
Cr2 O4 Cr1 120.12(9)
Cr3 O11 Cr4 125.63(9)
C1 N1 C5 121.1(2)
C1 N1 HN1 119.5
C5 N1 HN1 119.5
N1 C1 C2 121.1(2)
N1 C1 H1 119.4
C2 C1 H1 119.4
C1 C2 C3 119.8(2)
C1 C2 H2 120.1
C3 C2 H2 120.1
N2 C3 C4 121.5(2)
N2 C3 C2 121.4(2)
C4 C3 C2 117.1(2)
C5 C4 C3 120.1(2)
C5 C4 H4 120.0
C3 C4 H4 120.0
N1 C5 C4 120.9(2)
N1 C5 H5 119.6
C4 C5 H5 119.6
C3 N2 H2A 120.0
C3 N2 H2B 120.0
H2A N2 H2B 120.0
C10 N3 C6 121.6(2)
C10 N3 HN3 119.2
C6 N3 HN3 119.2
N3 C6 C7 120.1(2)
N3 C6 H6 119.9
C7 C6 H6 119.9
C6 C7 C8 120.4(2)
C6 C7 H7 119.8
C8 C7 H7 119.8
N4 C8 C7 120.9(2)
N4 C8 C9 121.9(2)
C7 C8 C9 117.2(2)
C10 C9 C8 119.7(2)
C10 C9 H9 120.1
C8 C9 H9 120.1
N3 C10 C9 121.0(2)
N3 C10 H10 119.5
C9 C10 H10 119.5
C8 N4 H4A 120.0
C8 N4 H4B 120.0
H4A N4 H4B 120.0
C11 N5 C15 121.0(2)
C11 N5 HN5 119.5
C15 N5 HN5 119.5
N5 C11 C12 121.2(2)
N5 C11 H11 119.4
C12 C11 H11 119.4
C11 C12 C13 119.8(2)
C11 C12 H12 120.1
C13 C12 H12 120.1
N6 C13 C14 121.7(2)
N6 C13 C12 121.3(2)
C14 C13 C12 116.9(2)
C15 C14 C13 120.3(2)
C15 C14 H14 119.8
C13 C14 H14 119.8
N5 C15 C14 120.8(2)
N5 C15 H15 119.6
C14 C15 H15 119.6
C13 N6 H6A 120.0
C13 N6 H6B 120.0
H6A N6 H6B 120.0
C16 N7 C20 121.3(2)
C16 N7 HN7 119.4
C20 N7 HN7 119.4
N7 C16 C17 120.5(2)
N7 C16 H16 119.7
C17 C16 H16 119.7
C16 C17 C18 120.2(2)
C16 C17 H17 119.9
C18 C17 H17 119.9
N8 C18 C17 121.5(2)
N8 C18 C19 121.3(2)
C17 C18 C19 117.2(2)
C20 C19 C18 119.8(2)
C20 C19 H19 120.1
C18 C19 H19 120.1
N7 C20 C19 121.0(2)
N7 C20 H20 119.5
C19 C20 H20 119.5
C18 N8 H8A 120.0
C18 N8 H8B 120.0
H8A N8 H8B 120.0

loop_
_geom_bond_atom_site_label_1
_geom_bond_atom_site_label_2
_geom_bond_distance
Cr1 O2 1.6158(17)
Cr1 O1 1.6178(17)
Cr1 O3 1.6193(16)
Cr1 O4 1.8041(17)
Cr2 O6 1.6072(18)
Cr2 O7 1.6160(17)
Cr2 O5 1.6219(18)
Cr2 O4 1.8020(16)
Cr3 O8 1.6115(17)
Cr3 O9 1.6175(17)
Cr3 O10 1.6202(17)
Cr3 O11 1.8044(17)
Cr4 O13 1.6038(17)
Cr4 O12 1.6109(18)
Cr4 O14 1.6188(17)
Cr4 O11 1.8059(17)
N1 C1 1.345(3)
N1 C5 1.348(3)
N1 HN1 0.8600
C1 C2 1.356(3)
C1 H1 0.9300
C2 C3 1.419(3)
C2 H2 0.9300
C3 N2 1.322(3)
C3 C4 1.415(3)
C4 C5 1.355(3)
C4 H4 0.9300
C5 H5 0.9300
N2 H2A 0.8600
N2 H2B 0.8600
N3 C10 1.341(3)
N3 C6 1.350(3)
N3 HN3 0.8600
C6 C7 1.360(3)
C6 H6 0.9300
C7 C8 1.413(3)
C7 H7 0.9300
C8 N4 1.327(3)
C8 C9 1.413(3)
C9 C10 1.361(3)
C9 H9 0.9300
C10 H10 0.9300
N4 H4A 0.8600
N4 H4B 0.8600
N5 C11 1.344(3)
N5 C15 1.347(3)
N5 HN5 0.8600
C11 C12 1.360(3)
C11 H11 0.9300
C12 C13 1.415(3)
C12 H12 0.9300
C13 N6 1.320(3)
C13 C14 1.414(3)
C14 C15 1.357(3)
C14 H14 0.9300
C15 H15 0.9300
N6 H6A 0.8600
N6 H6B 0.8600
N7 C16 1.347(3)
N7 C20 1.351(3)
N7 HN7 0.8600
C16 C17 1.362(3)
C16 H16 0.9300
C17 C18 1.412(3)
C17 H17 0.9300
C18 N8 1.322(3)
C18 C19 1.419(3)
C19 C20 1.357(3)
C19 H19 0.9300
C20 H20 0.9300
N8 H8A 0.8600
N8 H8B 0.8600

loop_
_geom_hbond_atom_site_label_D
_geom_hbond_atom_site_label_H
_geom_hbond_atom_site_label_A
_geom_hbond_site_symmetry_A
_geom_hbond_distance_DH
_geom_hbond_distance_HA
_geom_hbond_distance_DA
_geom_hbond_angle_DHA
_geom_hbond_publ_flag
N1 HN1 O10 1_454 0.86 2.13 2.842(3) 140.2 yes
N1 HN1 O4 1_554 0.86 2.42 3.065(2) 132.5 no
N2 H2A O9 3_666 0.86 2.19 3.022(3) 162.0 yes
N2 H2B O11 2_655 0.86 2.13 2.978(3) 166.5 yes
N3 HN3 O5 4_565 0.86 2.14 2.871(3) 141.9 yes
N3 HN3 O3 1_554 0.86 2.36 3.003(3) 131.8 no
N4 H4A O13 2_655 0.86 2.32 3.067(3) 144.9 yes
N4 H4A O1 3_666 0.86 2.43 3.042(3) 128.4 no
N4 H4B O14 3_666 0.86 2.14 2.965(3) 160.3 yes
N5 HN5 O5 3_666 0.86 2.11 2.890(3) 150.5 yes
N5 HN5 O3 2_656 0.86 2.48 3.094(3) 129.0 no
N6 H6A O2 4_565 0.86 2.45 2.998(3) 122.4 yes
N6 H6B O14 4_565 0.86 2.10 2.923(3) 159.5 yes
N7 HN7 O10 2_756 0.86 2.26 2.900(3) 131.3 no
N7 HN7 O4 2_656 0.86 2.22 2.927(2) 139.3 yes
N8 H8A O8 4_565 0.86 2.31 3.121(3) 156.2 yes
N8 H8B O11 . 0.86 2.17 3.033(3) 175.6 yes
C1 H1 O7 1_554 0.93 2.43 3.305(3) 156.2 yes
C5 H5 O6 4_565 0.93 2.28 3.192(3) 165.1 yes
C6 H6 O1 1_554 0.93 2.31 3.204(3) 160.8 yes
C9 H9 O12 3_666 0.93 2.47 3.359(3) 161.3 yes
C10 H10 O2 4_565 0.93 2.40 3.209(3) 145.1 yes
C11 H11 O1 3_666 0.93 2.41 3.205(3) 143.5 yes
C14 H14 O12 . 0.93 2.46 3.248(3) 142.6 yes
C15 H15 O2 2_656 0.93 2.32 3.244(3) 170.8 yes
C16 H16 O7 3_666 0.93 2.37 3.197(3) 147.5 yes
